data_8103937
loop_
_publ_author_name
'Hauf, C.'
'Kniep, R.'

_publ_section_title
;
 Crystal structure of catena-(triboro-monohydrogen-phosphate
 bis(monohydrogenborate)), K3 (B5 P O10 (O H)3)
;
_journal_name_full 'Zeitschrift fuer Kristallographie (149,1979-)'
_journal_page_first 707
_journal_page_last 708
_journal_volume 211
_journal_year 1996
_chemical_formula_sum 'B5 H3 K3 O13 P'
_chemical_name_systematic 'K3 ((B O2 (O H))2 B3 P O6 (O H))'
_space_group_IT_number 13
_symmetry_space_group_name_Hall '-P 2yc'
_symmetry_space_group_name_H-M 'P 1 2/c 1'
_cell_angle_alpha 90
_cell_angle_beta 95.712
_cell_angle_gamma 90
_cell_formula_units_Z 2
_cell_length_a 7.108
_cell_length_b 6.682
_cell_length_c 12.276
_cell_volume 580.162
_citation_journal_id_ASTM ZEKRDZ
_cod_data_source_file Hauf_ZEKRDZ_1996_1915.cif
_cod_data_source_block H3B5K3O13P1
_cod_original_cell_volume 580.1616
_cod_original_formula_sum 'H3 B5 K3 O13 P1'
_cod_database_code 8103937

loop_
_symmetry_equiv_pos_as_xyz
x,y,z
-x,y,-z+1/2
-x,-y,-z
x,-y,z-1/2

loop_
_atom_site_label
_atom_site_type_symbol
_atom_site_fract_x
_atom_site_fract_y
_atom_site_fract_z
_atom_site_occupancy
_atom_site_U_iso_or_equiv
O1 O-2 0.275 0.084 0.0917 1 0.0
O2 O-2 0.0129 0.263 0.1531 1 0.0
P1 P+5 0.5 0.6384 0.25 1 0.0
K1 K+1 0.34722 0.23326 0.45377 1 0.0
O7 O-2 0.442 0.4603 0.286 0.5 0.0
K2 K+1 0 0.6365 0.25 1 0.0
O6 O-2 0.1277 0.6462 0.4897 1 0.0
O8 O-2 0.3681 0.5809 0.3599 0.5 0.0
O4 O-2 0.1707 0.0097 0.2697 1 0.0
B2 B+3 0.1427 0.2301 0.0774 1 0.0
B3 B+3 0 0.1295 0.25 1 0.0
B1 B+3 0.3156 0.011 0.6993 1 0.0
O3 O-2 0.3594 0.2252 0.6807 1 0.0
O5 O-2 0.5 0.0849 0.25 1 0.0
H1 H+1 0.0718 0.766 0.448 1 0.0
